data_7207332
loop_
_publ_author_name
'Bai, Yan'
'Wang, Jun-Li'
'Dang, Dong-Bin'
'Li, Meng-Meng'
'Niu, Jing-Yang'

_publ_section_title
;
 Assembly of four d10-metal inorganic--organic hybrid coordination
 polymers based on bipyrazine imine-based ligand: Synthesis, crystal
 structures and luminescent properties
;
_journal_issue 5
_journal_name_full CrystEngComm
_journal_page_first 1575
_journal_paper_doi 10.1039/c1ce06030a
_journal_volume 14
_journal_year 2012
_chemical_formula_sum 'C14 H12 Cd N8 S2'
_chemical_formula_weight 468.84
_chemical_name_systematic
;
?
;
_space_group_IT_number 2
_symmetry_cell_setting triclinic
_symmetry_space_group_name_Hall '-P 1'
_symmetry_space_group_name_H-M 'P -1'
_atom_sites_solution_hydrogens geom
_atom_sites_solution_primary direct
_atom_sites_solution_secondary difmap
_audit_creation_method SHELXL-97
_cell_angle_alpha 73.6100(10)
_cell_angle_beta 86.5760(10)
_cell_angle_gamma 87.0680(10)
_cell_formula_units_Z 1
_cell_length_a 5.8963(4)
_cell_length_b 7.1928(4)
_cell_length_c 10.9481(7)
_cell_measurement_reflns_used 2155
_cell_measurement_temperature 296(2)
_cell_measurement_theta_max 27.94
_cell_measurement_theta_min 2.95
_cell_volume 444.37(5)
_computing_cell_refinement 'Bruker SMART'
_computing_data_collection 'Bruker SMART'
_computing_data_reduction 'Bruker SAINT'
_computing_molecular_graphics 'Bruker SHELXTL'
_computing_publication_material 'Bruker SHELXTL'
_computing_structure_refinement 'SHELXL-97 (Sheldrick, 1997)'
_computing_structure_solution 'SHELXS-97 (Sheldrick, 1990)'
_diffrn_ambient_temperature 296(2)
_diffrn_measured_fraction_theta_full 0.989
_diffrn_measured_fraction_theta_max 0.989
_diffrn_measurement_device_type 'CCD area detector'
_diffrn_measurement_method 'phi and omega scans'
_diffrn_radiation_monochromator graphite
_diffrn_radiation_source 'fine-focus sealed tube'
_diffrn_radiation_type MoK\a
_diffrn_radiation_wavelength 0.71073
_diffrn_reflns_av_R_equivalents 0.0102
_diffrn_reflns_av_sigmaI/netI 0.0170
_diffrn_reflns_limit_h_max 5
_diffrn_reflns_limit_h_min -7
_diffrn_reflns_limit_k_max 8
_diffrn_reflns_limit_k_min -7
_diffrn_reflns_limit_l_max 13
_diffrn_reflns_limit_l_min -12
_diffrn_reflns_number 2387
_diffrn_reflns_theta_full 25.50
_diffrn_reflns_theta_max 25.50
_diffrn_reflns_theta_min 1.94
_exptl_absorpt_coefficient_mu 1.478
_exptl_absorpt_correction_T_max 0.7465
_exptl_absorpt_correction_T_min 0.6572
_exptl_absorpt_correction_type multi-scan
_exptl_crystal_colour yellow
_exptl_crystal_density_diffrn 1.752
_exptl_crystal_density_method 'not measured'
_exptl_crystal_description block
_exptl_crystal_F_000 232
_exptl_crystal_size_max 0.31
_exptl_crystal_size_mid 0.24
_exptl_crystal_size_min 0.21
_refine_diff_density_max 0.248
_refine_diff_density_min -0.262
_refine_diff_density_rms 0.054
_refine_ls_extinction_method none
_refine_ls_goodness_of_fit_ref 1.056
_refine_ls_hydrogen_treatment constr
_refine_ls_matrix_type full
_refine_ls_number_parameters 116
_refine_ls_number_reflns 1640
_refine_ls_number_restraints 0
_refine_ls_restrained_S_all 1.056
_refine_ls_R_factor_all 0.0189
_refine_ls_R_factor_gt 0.0185
_refine_ls_shift/su_max 0.000
_refine_ls_shift/su_mean 0.000
_refine_ls_structure_factor_coef Fsqd
_refine_ls_weighting_details 'calc w=1/[\s^2^(Fo^2^)+(0.0305P)^2^+0.1184P] where P=(Fo^2^+2Fc^2^)/3'
_refine_ls_weighting_scheme calc
_refine_ls_wR_factor_gt 0.0493
_refine_ls_wR_factor_ref 0.0496
_reflns_number_gt 1610
_reflns_number_total 1640
_reflns_threshold_expression >2sigma(I)
_cod_data_source_file c1ce06030a.txt
_cod_data_source_block 3
_cod_depositor_comments
;
The following automatic conversions were performed:

'_symmetry_cell_setting' value 'Triclinic' changed to 'triclinic'
according to /home/saulius/struct/CIF-dictionaries/cif_core.dic
dictionary named 'cif_core.dic' version 2.4.1 from 2010-06-29.

Automatic conversion script
Id: cif_fix_values 1715 2011-07-08 13:25:40Z adriana 
;
_cod_original_sg_symbol_H-M P-1
_cod_database_code 7207332

loop_
_symmetry_equiv_pos_as_xyz
'x, y, z'
'-x, -y, -z'

loop_
_atom_site_label
_atom_site_type_symbol
_atom_site_fract_x
_atom_site_fract_y
_atom_site_fract_z
_atom_site_U_iso_or_equiv
_atom_site_adp_type
_atom_site_occupancy
_atom_site_symmetry_multiplicity
_atom_site_calc_flag
_atom_site_refinement_flags
Cd1 Cd 0.0000 0.5000 0.5000 0.03691(9) Uani 1 2 d S
S1 S -0.24558(9) 0.80546(8) 0.34892(6) 0.04573(14) Uani 1 1 d .
C1 C -0.5009(3) 0.7210(3) 0.39058(19) 0.0369(4) Uani 1 1 d .
N1 N -0.6806(3) 0.6643(3) 0.4178(2) 0.0523(5) Uani 1 1 d .
N2 N 0.0704(3) 0.1802(3) 0.12904(17) 0.0455(4) Uani 1 1 d .
N3 N 0.0284(3) 0.3443(3) 0.33209(17) 0.0443(4) Uani 1 1 d .
N4 N -0.4213(3) 0.4802(3) 0.04794(17) 0.0462(4) Uani 1 1 d .
C2 C 0.2225(4) 0.1461(3) 0.2179(2) 0.0507(5) Uani 1 1 d .
H2A H 0.3473 0.0640 0.2119 0.061 Uiso 1 1 calc R
C3 C 0.2050(4) 0.2257(4) 0.3181(2) 0.0496(5) Uani 1 1 d .
H3A H 0.3174 0.1970 0.3774 0.060 Uiso 1 1 calc R
C4 C -0.1269(4) 0.3787(3) 0.2439(2) 0.0432(5) Uani 1 1 d .
H4A H -0.2529 0.4589 0.2508 0.052 Uiso 1 1 calc R
C5 C -0.1064(4) 0.2989(3) 0.14219(19) 0.0376(4) Uani 1 1 d .
C6 C -0.2771(4) 0.3427(3) 0.04258(19) 0.0404(4) Uani 1 1 d .
C7 C -0.2667(6) 0.2276(4) -0.0511(3) 0.0681(8) Uani 1 1 d .
H7A H -0.3998 0.2570 -0.1005 0.102 Uiso 1 1 calc R
H7B H -0.2598 0.0919 -0.0068 0.102 Uiso 1 1 calc R
H7C H -0.1336 0.2596 -0.1068 0.102 Uiso 1 1 calc R

loop_
_atom_site_aniso_label
_atom_site_aniso_U_11
_atom_site_aniso_U_22
_atom_site_aniso_U_33
_atom_site_aniso_U_23
_atom_site_aniso_U_13
_atom_site_aniso_U_12
Cd1 0.02426(12) 0.04793(14) 0.04013(13) -0.01410(9) -0.00674(8) 0.00013(8)
S1 0.0299(3) 0.0453(3) 0.0544(3) -0.0006(2) -0.0053(2) -0.0037(2)
C1 0.0318(11) 0.0372(10) 0.0390(10) -0.0063(8) -0.0097(8) 0.0066(8)
N1 0.0295(9) 0.0547(11) 0.0626(12) 0.0012(10) -0.0080(8) -0.0006(8)
N2 0.0500(11) 0.0415(9) 0.0438(9) -0.0113(8) -0.0028(8) 0.0081(8)
N3 0.0390(10) 0.0516(10) 0.0450(10) -0.0176(8) -0.0089(8) 0.0052(8)
N4 0.0488(11) 0.0484(10) 0.0466(10) -0.0207(8) -0.0158(8) 0.0074(8)
C2 0.0477(13) 0.0485(12) 0.0525(13) -0.0109(10) -0.0031(10) 0.0137(10)
C3 0.0417(12) 0.0566(13) 0.0495(12) -0.0137(10) -0.0099(10) 0.0100(10)
C4 0.0382(11) 0.0479(12) 0.0469(11) -0.0195(9) -0.0082(9) 0.0080(9)
C5 0.0422(11) 0.0330(9) 0.0376(10) -0.0096(8) -0.0034(8) 0.0004(8)
C6 0.0462(12) 0.0391(10) 0.0365(10) -0.0115(8) -0.0045(9) 0.0010(9)
C7 0.087(2) 0.0693(17) 0.0612(16) -0.0393(14) -0.0257(14) 0.0255(15)

loop_
_atom_type_symbol
_atom_type_description
_atom_type_scat_dispersion_real
_atom_type_scat_dispersion_imag
_atom_type_scat_source
C C 0.0033 0.0016 'International Tables Vol C Tables 4.2.6.8 and 6.1.1.4'
Cd Cd -0.8075 1.2024 'International Tables Vol C Tables 4.2.6.8 and 6.1.1.4'
N N 0.0061 0.0033 'International Tables Vol C Tables 4.2.6.8 and 6.1.1.4'
S S 0.1246 0.1234 'International Tables Vol C Tables 4.2.6.8 and 6.1.1.4'
H H 0.0000 0.0000 'International Tables Vol C Tables 4.2.6.8 and 6.1.1.4'

loop_
_geom_angle_atom_site_label_1
_geom_angle_atom_site_label_2
_geom_angle_atom_site_label_3
_geom_angle
_geom_angle_site_symmetry_1
_geom_angle_site_symmetry_3
N1 Cd1 N1 180.0 1_655 2_466
N1 Cd1 N3 90.03(7) 1_655 2_566
N1 Cd1 N3 89.97(7) 2_466 2_566
N1 Cd1 N3 89.97(7) 1_655 .
N1 Cd1 N3 90.03(7) 2_466 .
N3 Cd1 N3 180.0 2_566 .
N1 Cd1 S1 87.59(5) 1_655 .
N1 Cd1 S1 92.41(5) 2_466 .
N3 Cd1 S1 89.70(5) 2_566 .
N3 Cd1 S1 90.30(5) . .
N1 Cd1 S1 92.41(5) 1_655 2_566
N1 Cd1 S1 87.59(5) 2_466 2_566
N3 Cd1 S1 90.30(5) 2_566 2_566
N3 Cd1 S1 89.70(5) . 2_566
S1 Cd1 S1 180.0 . 2_566
C1 S1 Cd1 98.17(7) . .
N1 C1 S1 178.8(2) . .
C1 N1 Cd1 168.29(17) . 1_455
C2 N2 C5 116.07(19) . .
C4 N3 C3 116.34(19) . .
C4 N3 Cd1 121.35(14) . .
C3 N3 Cd1 122.24(15) . .
C6 N4 N4 113.3(2) . 2_465
N2 C2 C3 123.2(2) . .
N2 C2 H2A 118.4 . .
C3 C2 H2A 118.4 . .
N3 C3 C2 121.1(2) . .
N3 C3 H3A 119.5 . .
C2 C3 H3A 119.5 . .
N3 C4 C5 122.12(19) . .
N3 C4 H4A 118.9 . .
C5 C4 H4A 118.9 . .
N2 C5 C4 121.18(19) . .
N2 C5 C6 117.19(18) . .
C4 C5 C6 121.63(18) . .
N4 C6 C5 114.54(18) . .
N4 C6 C7 126.7(2) . .
C5 C6 C7 118.74(19) . .
C6 C7 H7A 109.5 . .
C6 C7 H7B 109.5 . .
H7A C7 H7B 109.5 . .
C6 C7 H7C 109.5 . .
H7A C7 H7C 109.5 . .
H7B C7 H7C 109.5 . .

loop_
_geom_bond_atom_site_label_1
_geom_bond_atom_site_label_2
_geom_bond_distance
_geom_bond_site_symmetry_2
Cd1 N1 2.2754(19) 1_655
Cd1 N1 2.2754(19) 2_466
Cd1 N3 2.4016(18) 2_566
Cd1 N3 2.4016(18) .
Cd1 S1 2.7513(5) .
Cd1 S1 2.7513(5) 2_566
S1 C1 1.643(2) .
C1 N1 1.147(3) .
N1 Cd1 2.2754(19) 1_455
N2 C2 1.326(3) .
N2 C5 1.340(3) .
N3 C4 1.334(3) .
N3 C3 1.342(3) .
N4 C6 1.283(3) .
N4 N4 1.402(3) 2_465
C2 C3 1.370(3) .
C2 H2A 0.9300 .
C3 H3A 0.9300 .
C4 C5 1.386(3) .
C4 H4A 0.9300 .
C5 C6 1.486(3) .
C6 C7 1.486(3) .
C7 H7A 0.9600 .
C7 H7B 0.9600 .
C7 H7C 0.9600 .
